data_7135276
loop_
_publ_author_name
'Liu, Chenrui'
'Peng, Lingya'
'Chen, Yumeng'
'An, Jingyi'
'Li, Zhaoxin'
'Huang, Wenshuang'
'Cui, Ganglong'
'Hu, Shaowei'

_publ_section_title
;
 Catalytic Dinitrogen Silylation by Tris(pyrazolyl)borate-Supported
 Titanium Complexes
;
_journal_name_full 'Chemical Communications'
_journal_paper_doi 10.1039/D5CC04879F
_journal_year 2025
_chemical_formula_moiety 'C38 H60 B2 I2 N14 O2 Ti2, [+ solvents]'
_chemical_formula_sum 'C38 H60 B2 I2 N14 O2 Ti2'
_chemical_formula_weight 1116.22
_space_group_crystal_system monoclinic
_space_group_IT_number 14
_space_group_name_Hall '-P 2yn'
_space_group_name_H-M_alt 'P 1 21/n 1'
_atom_sites_solution_hydrogens geom
_atom_sites_solution_primary dual
_audit_creation_date 2024-02-07
_audit_creation_method
;
Olex2 1.5
(compiled 2023.08.24 svn.re1ec1418 for OlexSys, GUI svn.r6817)
;
_audit_update_record
;
2024-02-07 deposited with the CCDC.	2025-11-30 downloaded from the CCDC.
;
_cell_angle_alpha 90
_cell_angle_beta 95.9910(10)
_cell_angle_gamma 90
_cell_formula_units_Z 4
_cell_length_a 10.93410(10)
_cell_length_b 15.8235(3)
_cell_length_c 32.5097(5)
_cell_measurement_reflns_used 17645
_cell_measurement_temperature 156(50)
_cell_measurement_theta_max 75.2170
_cell_measurement_theta_min 3.9150
_cell_volume 5593.97(15)
_computing_cell_refinement 'CrysAlisPro 1.171.42.85a (Rigaku OD, 2023)'
_computing_data_collection 'CrysAlisPro 1.171.42.85a (Rigaku OD, 2023)'
_computing_data_reduction 'CrysAlisPro 1.171.42.85a (Rigaku OD, 2023)'
_computing_molecular_graphics 'Olex2 1.5 (Dolomanov et al., 2009)'
_computing_publication_material 'Olex2 1.5 (Dolomanov et al., 2009)'
_computing_structure_refinement 'SHELXL 2018/3 (Sheldrick, 2015)'
_computing_structure_solution 'SHELXT 2014/5 (Sheldrick, 2014)'
_diffrn_ambient_environment N~2~
_diffrn_ambient_temperature 156(50)
_diffrn_detector 'Hybrid Pixel Array Detector'
_diffrn_detector_area_resol_mean 10.0000
_diffrn_detector_type HyPix
_diffrn_measured_fraction_theta_full 0.991
_diffrn_measured_fraction_theta_max 0.948
_diffrn_measurement_details
;
List of Runs (angles in degrees, time in seconds):

  # Type    Start    End  Width  t~exp~   \w     \q     \k     \f   Frames
#--------------------------------------------------------------------------
  1  \w    -76.00  25.00   0.50    0.36    --  -47.05  92.00  13.00  202
  2  \w    -20.00  66.00   0.50    0.36    --   47.05 -92.00 -99.00  172
  3  \w   -144.00 -81.00   0.50    3.20    -- -102.00 -92.00 -99.00  126
  4  \w    -93.00 -29.00   0.50    3.20    -- -102.00  92.00  13.00  128
  5  \w     71.00 109.00   0.50    3.20    --  104.75 -92.00 -99.00   76
  6  \w    130.00 171.00   0.50    3.20    --  104.75  92.00  13.00   82
  7  \w    -97.00 -71.00   0.50    0.36    --  -47.05-125.00  30.00   52
  8  \w   -103.00 -71.00   0.50    0.36    --  -47.05-125.00  60.00   64
  9  \w    -27.00  26.00   0.50    0.36    --   47.05 -19.00 150.00  106
 10  \w   -112.00 -32.00   0.50    3.20    -- -102.00 125.00  30.00  160
 11  \w    -60.00 -30.00   0.50    3.20    -- -102.00  61.00-150.00   60
 12  \w   -103.00 -29.00   0.50    3.20    -- -102.00  77.00-150.00  148
 13  \w    -66.00 -39.00   0.50    3.20    -- -102.00  61.00 150.00   54
 14  \w   -101.00 -40.00   0.50    3.20    -- -102.00  77.00 -90.00  122
 15  \w     39.00  70.00   0.50    3.20    --  104.75 -61.00 -90.00   62
 16  \w     34.00  71.00   0.50    3.20    --  104.75 -61.00 150.00   74
 17  \w    104.00 178.00   0.50    3.20    --  104.75  30.00 -30.00  148
 18  \w     32.00  58.00   0.50    3.20    --  104.75 -94.00-180.00   52
 19  \w     74.00 101.00   0.50    3.20    --  104.75 -94.00-180.00   54
 20  \w     44.00  69.00   0.50    3.20    --  104.75 -61.00  60.00   50
 21  \w     39.00  71.00   0.50    3.20    --  104.75 -61.00 -60.00   64
 22  \w     42.00  72.00   0.50    3.20    --  104.75 -61.00  90.00   60
;
_diffrn_measurement_device 'four-circle diffractometer'
_diffrn_measurement_device_type 'XtaLAB Synergy R, DW system, HyPix'
_diffrn_measurement_method '\w scans'
_diffrn_orient_matrix_type 'CrysAlisPro convention (1999,Acta A55,543-557)'
_diffrn_orient_matrix_UB_11 0.0522230000
_diffrn_orient_matrix_UB_12 -0.0640337000
_diffrn_orient_matrix_UB_13 -0.0293027000
_diffrn_orient_matrix_UB_21 -0.0326592000
_diffrn_orient_matrix_UB_22 0.0603821000
_diffrn_orient_matrix_UB_23 -0.0366941000
_diffrn_orient_matrix_UB_31 0.1275410000
_diffrn_orient_matrix_UB_32 0.0416290000
_diffrn_orient_matrix_UB_33 0.0081529000
_diffrn_radiation_monochromator mirror
_diffrn_radiation_probe x-ray
_diffrn_radiation_type 'Cu K\a'
_diffrn_radiation_wavelength 1.54184
_diffrn_reflns_av_R_equivalents 0.0447
_diffrn_reflns_av_unetI/netI 0.0407
_diffrn_reflns_Laue_measured_fraction_full 0.991
_diffrn_reflns_Laue_measured_fraction_max 0.948
_diffrn_reflns_limit_h_max 13
_diffrn_reflns_limit_h_min -10
_diffrn_reflns_limit_k_max 19
_diffrn_reflns_limit_k_min -15
_diffrn_reflns_limit_l_max 40
_diffrn_reflns_limit_l_min -40
_diffrn_reflns_number 39271
_diffrn_reflns_point_group_measured_fraction_full 0.991
_diffrn_reflns_point_group_measured_fraction_max 0.948
_diffrn_reflns_theta_full 67.684
_diffrn_reflns_theta_max 76.417
_diffrn_reflns_theta_min 3.909
_diffrn_source 'Rotating-anode X-ray tube'
_diffrn_source_type 'Rigaku (Cu) X-ray Source'
_exptl_absorpt_coefficient_mu 11.424
_exptl_absorpt_correction_T_max 1.00000
_exptl_absorpt_correction_T_min 0.77071
_exptl_absorpt_correction_type multi-scan
_exptl_absorpt_process_details
;
CrysAlisPro 1.171.42.85a (Rigaku Oxford Diffraction, 2023)
Empirical absorption correction using spherical harmonics,
implemented in SCALE3 ABSPACK scaling algorithm.
;
_exptl_crystal_colour 'metallic greenish green'
_exptl_crystal_colour_lustre metallic
_exptl_crystal_colour_modifier greenish
_exptl_crystal_colour_primary green
_exptl_crystal_density_diffrn 1.325
_exptl_crystal_description block
_exptl_crystal_F_000 2248
_exptl_crystal_size_max 0.01
_exptl_crystal_size_mid 0.008
_exptl_crystal_size_min 0.005
_refine_diff_density_max 0.673
_refine_diff_density_min -1.214
_refine_diff_density_rms 0.089
_refine_ls_extinction_method none
_refine_ls_goodness_of_fit_ref 1.068
_refine_ls_hydrogen_treatment constr
_refine_ls_matrix_type full
_refine_ls_number_parameters 553
_refine_ls_number_reflns 11116
_refine_ls_number_restraints 0
_refine_ls_restrained_S_all 1.068
_refine_ls_R_factor_all 0.0704
_refine_ls_R_factor_gt 0.0539
_refine_ls_shift/su_max 0.001
_refine_ls_shift/su_mean 0.000
_refine_ls_structure_factor_coef Fsqd
_refine_ls_weighting_details 'w=1/[\s^2^(Fo^2^)+(0.0931P)^2^+3.0703P] where P=(Fo^2^+2Fc^2^)/3'
_refine_ls_weighting_scheme calc
_refine_ls_wR_factor_gt 0.1529
_refine_ls_wR_factor_ref 0.1637
_reflns_Friedel_coverage 0.000
_reflns_number_gt 8530
_reflns_number_total 11116
_reflns_threshold_expression 'I > 2\s(I)'
_cod_data_source_file d5cc04879f2.cif
_cod_data_source_block exp_17574_auto
_cod_database_code 7135276
_shelx_shelxl_version_number 2018/3
_chemical_oxdiff_formula 'C H O N B Ti I'
_shelx_space_group_comment
;
The symmetry employed for this shelxl refinement is uniquely defined
by the following loop, which should always be used as a source of
symmetry information in preference to the above space-group names.
They are only intended as comments.
;
_shelx_estimated_absorpt_t_max 0.945
_shelx_estimated_absorpt_t_min 0.894
_reflns_odcompleteness_completeness 99.49
_reflns_odcompleteness_iscentric 1
_reflns_odcompleteness_theta 66.97
_olex2_refinement_description
;
1. Fixed Uiso
 At 1.2 times of:
  All B(H) groups, All C(H) groups, All C(H,H) groups
 At 1.5 times of:
  All C(H,H,H) groups
2.a Ternary CH refined with riding coordinates:
 B1(H1), B2(H2)
2.b Secondary CH2 refined with riding coordinates:
 C16(H16A,H16B), C19(H19A,H19B), C35(H35A,H35B), C38(H38A,H38B), C18(H18A,
 H18B), C17(H17A,H17B), C37(H37A,H37B), C36(H36A,H36B)
2.c Aromatic/amide H refined with riding coordinates:
 C13(H13), C22(H22), C27(H27), C8(H8), C3(H3), C32(H32)
2.d Idealised Me refined as rotating group:
 C15(H15A,H15B,H15C), C34(H34A,H34B,H34C), C10(H10A,H10B,H10C), C29(H29A,H29B,
 H29C), C5(H5A,H5B,H5C), C24(H24A,H24B,H24C), C1(H1A,H1B,H1C), C11(H11A,H11B,
 H11C), C6(H6A,H6B,H6C), C30(H30A,H30B,H30C), C20(H20A,H20B,H20C), C25(H25A,
 H25B,H25C)
;
_olex2_submission_special_instructions 'No special instructions were received'
_oxdiff_exptl_absorpt_empirical_details
;
Empirical correction (ABSPACK) includes:
- Absorption correction using spherical harmonics
- Frame scaling
;
_oxdiff_exptl_absorpt_empirical_full_max 1.848
_oxdiff_exptl_absorpt_empirical_full_min 0.343

loop_
_space_group_symop_operation_xyz
'x, y, z'
'-x+1/2, y+1/2, -z+1/2'
'-x, -y, -z'
'x-1/2, -y-1/2, z-1/2'

loop_
_atom_site_label
_atom_site_type_symbol
_atom_site_fract_x
_atom_site_fract_y
_atom_site_fract_z
_atom_site_U_iso_or_equiv
_atom_site_adp_type
_atom_site_occupancy
_atom_site_site_symmetry_order
_atom_site_calc_flag
_atom_site_refinement_flags_posn
_atom_site_refinement_flags_adp
_atom_site_refinement_flags_occupancy
_atom_site_disorder_assembly
_atom_site_disorder_group
I2 I 0.92096(3) 0.71137(3) 0.29251(2) 0.07649(14) Uani 1 1 d . . . . .
I1 I 0.50102(3) 0.83606(3) 0.46637(2) 0.07832(14) Uani 1 1 d . . . . .
Ti1 Ti 0.74461(6) 0.80694(5) 0.45289(2) 0.04384(17) Uani 1 1 d . . . . .
Ti2 Ti 0.67540(7) 0.70928(5) 0.31224(2) 0.04564(17) Uani 1 1 d . . . . .
O1 O 0.7797(3) 0.9383(2) 0.44478(10) 0.0621(8) Uani 1 1 d . . . . .
O2 O 0.6316(3) 0.8207(2) 0.27664(10) 0.0587(8) Uani 1 1 d . . . . .
N1 N 0.7162(3) 0.7843(2) 0.39775(11) 0.0464(7) Uani 1 1 d . . . . .
N7 N 0.8236(3) 0.6445(2) 0.50169(11) 0.0497(8) Uani 1 1 d . . . . .
N2 N 0.7059(3) 0.7607(2) 0.36211(10) 0.0485(8) Uani 1 1 d . . . . .
N3 N 0.8737(3) 0.7746(2) 0.54454(10) 0.0509(8) Uani 1 1 d . . . . .
N6 N 0.9411(3) 0.7839(2) 0.45517(11) 0.0516(8) Uani 1 1 d . . . . .
N5 N 0.9997(3) 0.7384(2) 0.48766(11) 0.0506(8) Uani 1 1 d . . . . .
N4 N 0.7985(3) 0.8333(2) 0.52348(11) 0.0520(8) Uani 1 1 d . . . . .
N8 N 0.7355(3) 0.6760(2) 0.47137(10) 0.0476(8) Uani 1 1 d . . . . .
N10 N 0.6192(4) 0.6345(3) 0.25132(11) 0.0560(9) Uani 1 1 d . . . . .
N14 N 0.6939(4) 0.5840(2) 0.33922(11) 0.0549(8) Uani 1 1 d . . . . .
N12 N 0.4813(3) 0.6959(2) 0.31934(12) 0.0526(8) Uani 1 1 d . . . . .
N9 N 0.5364(4) 0.5705(2) 0.25399(12) 0.0562(9) Uani 1 1 d . . . . .
N13 N 0.6117(4) 0.5226(2) 0.32511(12) 0.0589(9) Uani 1 1 d . . . . .
N11 N 0.4274(3) 0.6177(3) 0.31418(12) 0.0562(9) Uani 1 1 d . . . . .
C14 C 0.6584(4) 0.6120(3) 0.46074(13) 0.0519(10) Uani 1 1 d . . . . .
C33 C 0.7803(5) 0.5472(3) 0.36629(15) 0.0675(13) Uani 1 1 d . . . . .
C9 C 1.0291(4) 0.8062(3) 0.43066(15) 0.0588(11) Uani 1 1 d . . . . .
C28 C 0.3977(4) 0.7465(3) 0.33562(14) 0.0581(11) Uani 1 1 d . . . . .
C12 C 0.7975(5) 0.5634(3) 0.50927(15) 0.0612(11) Uani 1 1 d . . . . .
C15 C 0.5508(5) 0.6197(3) 0.42892(16) 0.0648(12) Uani 1 1 d . . . . .
H15A H 0.476964 0.632537 0.442446 0.097 Uiso 1 1 calc R U . . .
H15B H 0.538921 0.566272 0.413743 0.097 Uiso 1 1 calc R U . . .
H15C H 0.565591 0.665189 0.409615 0.097 Uiso 1 1 calc R U . . .
C23 C 0.6426(5) 0.6369(4) 0.21160(14) 0.0644(12) Uani 1 1 d . . . . .
C4 C 0.7687(5) 0.8885(3) 0.55197(15) 0.0625(12) Uani 1 1 d . . . . .
C13 C 0.6938(5) 0.5413(3) 0.48405(16) 0.0645(12) Uani 1 1 d . . . . .
H13 H 0.654137 0.487809 0.482839 0.077 Uiso 1 1 calc R U . . .
C7 C 1.1221(4) 0.7346(3) 0.48287(17) 0.0616(12) Uani 1 1 d . . . . .
C21 C 0.5065(5) 0.5333(4) 0.21650(16) 0.0695(13) Uani 1 1 d . . . . .
C22 C 0.5731(6) 0.5756(4) 0.18913(16) 0.0751(14) Uani 1 1 d . . . . .
H22 H 0.571655 0.564941 0.160333 0.090 Uiso 1 1 calc R U . . .
C2 C 0.8896(5) 0.7942(3) 0.58517(15) 0.0659(13) Uani 1 1 d . . . . .
C27 C 0.2927(5) 0.7006(4) 0.34015(19) 0.0735(14) Uani 1 1 d . . . . .
H27 H 0.220114 0.720875 0.350568 0.088 Uiso 1 1 calc R U . . .
C34 C 0.8825(5) 0.5937(4) 0.38872(18) 0.0812(17) Uani 1 1 d . . . . .
H34A H 0.959925 0.576973 0.378303 0.122 Uiso 1 1 calc R U . . .
H34B H 0.886252 0.580663 0.418293 0.122 Uiso 1 1 calc R U . . .
H34C H 0.869748 0.654526 0.384544 0.122 Uiso 1 1 calc R U . . .
C8 C 1.1413(4) 0.7757(4) 0.44769(18) 0.0680(13) Uani 1 1 d . . . . .
H8 H 1.217853 0.782396 0.436702 0.082 Uiso 1 1 calc R U . . .
C26 C 0.3130(5) 0.6205(4) 0.32678(17) 0.0694(13) Uani 1 1 d . . . . .
C31 C 0.6476(6) 0.4478(3) 0.34219(18) 0.0718(15) Uani 1 1 d . . . . .
C3 C 0.8261(6) 0.8657(4) 0.59088(16) 0.0731(14) Uani 1 1 d . . . . .
H3 H 0.821364 0.894705 0.616244 0.088 Uiso 1 1 calc R U . . .
C16 C 0.8776(6) 0.9900(4) 0.46543(19) 0.0754(15) Uani 1 1 d . . . . .
H16A H 0.876978 0.986947 0.495817 0.090 Uiso 1 1 calc R U . . .
H16B H 0.958792 0.970603 0.458225 0.090 Uiso 1 1 calc R U . . .
C10 C 0.9991(5) 0.8551(4) 0.39190(17) 0.0774(15) Uani 1 1 d . . . . .
H10A H 1.025501 0.823346 0.368520 0.116 Uiso 1 1 calc R U . . .
H10B H 1.041786 0.909650 0.394171 0.116 Uiso 1 1 calc R U . . .
H10C H 0.910114 0.864683 0.387463 0.116 Uiso 1 1 calc R U . . .
C32 C 0.7520(6) 0.4620(4) 0.36791(19) 0.0790(17) Uani 1 1 d . . . . .
H32 H 0.797580 0.420647 0.384182 0.095 Uiso 1 1 calc R U . . .
C29 C 0.4231(5) 0.8366(4) 0.34600(19) 0.0753(15) Uani 1 1 d . . . . .
H29A H 0.512100 0.845400 0.351033 0.113 Uiso 1 1 calc R U . . .
H29B H 0.384504 0.851581 0.370896 0.113 Uiso 1 1 calc R U . . .
H29C H 0.389396 0.872323 0.322916 0.113 Uiso 1 1 calc R U . . .
B1 B 0.9268(5) 0.7016(3) 0.52110(15) 0.0539(12) Uani 1 1 d . . . . .
H1 H 0.983409 0.667643 0.540832 0.065 Uiso 1 1 calc R U . . .
C19 C 0.7075(7) 0.9891(4) 0.4138(2) 0.0859(18) Uani 1 1 d . . . . .
H19A H 0.618695 0.985276 0.417192 0.103 Uiso 1 1 calc R U . . .
H19B H 0.720740 0.970588 0.385542 0.103 Uiso 1 1 calc R U . . .
C35 C 0.5305(5) 0.8350(4) 0.24480(18) 0.0760(15) Uani 1 1 d . . . . .
H35A H 0.451112 0.833955 0.256939 0.091 Uiso 1 1 calc R U . . .
H35B H 0.528941 0.790500 0.223331 0.091 Uiso 1 1 calc R U . . .
C38 C 0.6972(6) 0.9007(4) 0.2844(2) 0.0828(17) Uani 1 1 d . . . . .
H38A H 0.675962 0.926602 0.310442 0.099 Uiso 1 1 calc R U . . .
H38B H 0.787223 0.891527 0.286549 0.099 Uiso 1 1 calc R U . . .
C5 C 0.6869(7) 0.9630(4) 0.5430(2) 0.0854(17) Uani 1 1 d . . . . .
H5A H 0.663061 0.966694 0.513112 0.128 Uiso 1 1 calc R U . . .
H5B H 0.730776 1.014617 0.552450 0.128 Uiso 1 1 calc R U . . .
H5C H 0.613131 0.956798 0.557415 0.128 Uiso 1 1 calc R U . . .
C24 C 0.7300(6) 0.6973(5) 0.19545(17) 0.0827(17) Uani 1 1 d . . . . .
H24A H 0.732195 0.749596 0.211668 0.124 Uiso 1 1 calc R U . . .
H24B H 0.703232 0.710003 0.166402 0.124 Uiso 1 1 calc R U . . .
H24C H 0.812384 0.672173 0.197641 0.124 Uiso 1 1 calc R U . . .
C1 C 0.9651(8) 0.7391(5) 0.61578(17) 0.098(2) Uani 1 1 d . . . . .
H1A H 0.935227 0.680768 0.613150 0.146 Uiso 1 1 calc R U . . .
H1B H 0.957757 0.759540 0.643880 0.146 Uiso 1 1 calc R U . . .
H1C H 1.051452 0.741142 0.610280 0.146 Uiso 1 1 calc R U . . .
C11 C 0.8720(7) 0.5113(4) 0.5414(2) 0.0865(19) Uani 1 1 d . . . . .
H11A H 0.955754 0.504616 0.533702 0.130 Uiso 1 1 calc R U . . .
H11B H 0.833929 0.455497 0.543249 0.130 Uiso 1 1 calc R U . . .
H11C H 0.874953 0.539628 0.568314 0.130 Uiso 1 1 calc R U . . .
C6 C 1.2124(5) 0.6925(4) 0.5140(2) 0.0851(18) Uani 1 1 d . . . . .
H6A H 1.214283 0.722386 0.540512 0.128 Uiso 1 1 calc R U . . .
H6B H 1.294299 0.694009 0.504383 0.128 Uiso 1 1 calc R U . . .
H6C H 1.187664 0.633703 0.517651 0.128 Uiso 1 1 calc R U . . .
B2 B 0.4975(5) 0.5441(3) 0.29570(18) 0.0588(12) Uani 1 1 d . . . . .
H2 H 0.442747 0.493451 0.292075 0.071 Uiso 1 1 calc R U . . .
C30 C 0.5794(8) 0.3680(4) 0.3309(3) 0.104(2) Uani 1 1 d . . . . .
H30A H 0.495688 0.372192 0.338971 0.155 Uiso 1 1 calc R U . . .
H30B H 0.621871 0.320305 0.345378 0.155 Uiso 1 1 calc R U . . .
H30C H 0.575758 0.359028 0.300980 0.155 Uiso 1 1 calc R U . . .
C20 C 0.4197(7) 0.4626(4) 0.2093(2) 0.093(2) Uani 1 1 d . . . . .
H20A H 0.455966 0.411507 0.222450 0.139 Uiso 1 1 calc R U . . .
H20B H 0.402135 0.453022 0.179442 0.139 Uiso 1 1 calc R U . . .
H20C H 0.343173 0.476258 0.221034 0.139 Uiso 1 1 calc R U . . .
C18 C 0.7530(10) 1.0747(5) 0.4217(3) 0.124(3) Uani 1 1 d . . . . .
H18A H 0.775874 1.099579 0.395632 0.149 Uiso 1 1 calc R U . . .
H18B H 0.686793 1.109877 0.431419 0.149 Uiso 1 1 calc R U . . .
C25 C 0.2292(6) 0.5450(5) 0.3248(3) 0.107(2) Uani 1 1 d . . . . .
H25A H 0.221019 0.521790 0.296728 0.161 Uiso 1 1 calc R U . . .
H25B H 0.148129 0.562097 0.332168 0.161 Uiso 1 1 calc R U . . .
H25C H 0.263867 0.501880 0.344318 0.161 Uiso 1 1 calc R U . . .
C17 C 0.8533(10) 1.0757(5) 0.4509(4) 0.142(4) Uani 1 1 d . . . . .
H17A H 0.836900 1.112526 0.474296 0.170 Uiso 1 1 calc R U . . .
H17B H 0.925806 1.098253 0.438616 0.170 Uiso 1 1 calc R U . . .
C37 C 0.6582(9) 0.9546(5) 0.2495(3) 0.119(3) Uani 1 1 d . . . . .
H37A H 0.638970 1.011820 0.259288 0.143 Uiso 1 1 calc R U . . .
H37B H 0.725084 0.959656 0.231278 0.143 Uiso 1 1 calc R U . . .
C36 C 0.5505(9) 0.9182(6) 0.2267(3) 0.130(3) Uani 1 1 d . . . . .
H36A H 0.563209 0.912250 0.197166 0.156 Uiso 1 1 calc R U . . .
H36B H 0.478165 0.954936 0.228850 0.156 Uiso 1 1 calc R U . . .

loop_
_atom_site_aniso_label
_atom_site_aniso_U_11
_atom_site_aniso_U_22
_atom_site_aniso_U_33
_atom_site_aniso_U_23
_atom_site_aniso_U_13
_atom_site_aniso_U_12
I2 0.05505(19) 0.1021(3) 0.0720(2) -0.00954(18) 0.00554(15) 0.00322(17)
I1 0.0573(2) 0.0838(3) 0.0935(3) 0.00084(18) 0.00601(17) 0.01132(16)
Ti1 0.0430(4) 0.0435(4) 0.0433(3) 0.0009(3) -0.0037(3) 0.0034(3)
Ti2 0.0442(4) 0.0482(4) 0.0426(3) -0.0010(3) -0.0049(3) 0.0056(3)
O1 0.0654(19) 0.0489(17) 0.0670(19) 0.0020(14) -0.0166(15) -0.0076(14)
O2 0.0592(18) 0.0525(17) 0.0602(18) 0.0097(14) -0.0134(14) 0.0003(14)
N1 0.0429(17) 0.0430(18) 0.0512(19) 0.0012(14) -0.0051(14) 0.0012(14)
N7 0.0558(19) 0.0431(18) 0.0474(18) 0.0049(14) -0.0085(15) 0.0100(15)
N2 0.0440(17) 0.053(2) 0.0462(18) 0.0032(15) -0.0050(14) 0.0074(15)
N3 0.056(2) 0.054(2) 0.0403(17) -0.0027(14) -0.0063(15) 0.0058(16)
N6 0.0475(18) 0.059(2) 0.0461(18) -0.0039(15) -0.0034(15) 0.0005(16)
N5 0.0462(18) 0.0518(19) 0.0511(18) -0.0073(15) -0.0067(14) 0.0101(15)
N4 0.058(2) 0.049(2) 0.0479(18) -0.0047(15) 0.0013(15) 0.0098(16)
N8 0.0486(18) 0.0470(19) 0.0452(17) 0.0014(14) -0.0046(14) 0.0063(15)
N10 0.058(2) 0.061(2) 0.0486(19) -0.0046(16) 0.0022(16) 0.0000(18)
N14 0.059(2) 0.053(2) 0.0527(19) 0.0034(16) 0.0033(16) 0.0138(17)
N12 0.0457(18) 0.055(2) 0.055(2) -0.0074(16) -0.0014(15) 0.0039(16)
N9 0.061(2) 0.054(2) 0.053(2) -0.0119(16) 0.0034(16) -0.0034(17)
N13 0.074(2) 0.046(2) 0.059(2) 0.0020(16) 0.0188(19) 0.0051(18)
N11 0.0495(19) 0.062(2) 0.057(2) -0.0104(17) 0.0033(16) -0.0025(17)
C14 0.053(2) 0.049(2) 0.053(2) -0.0039(18) 0.0018(18) -0.0006(19)
C33 0.076(3) 0.072(3) 0.055(3) 0.011(2) 0.011(2) 0.034(3)
C9 0.048(2) 0.069(3) 0.059(3) -0.010(2) 0.0066(19) -0.004(2)
C28 0.049(2) 0.067(3) 0.056(2) -0.010(2) -0.0030(18) 0.018(2)
C12 0.074(3) 0.048(2) 0.059(3) -0.0002(19) -0.006(2) 0.010(2)
C15 0.057(3) 0.066(3) 0.067(3) -0.001(2) -0.014(2) -0.005(2)
C23 0.066(3) 0.081(3) 0.045(2) -0.002(2) 0.002(2) 0.002(3)
C4 0.071(3) 0.059(3) 0.058(3) -0.012(2) 0.009(2) 0.004(2)
C13 0.081(3) 0.041(2) 0.069(3) 0.001(2) -0.004(2) -0.005(2)
C7 0.043(2) 0.060(3) 0.079(3) -0.018(2) -0.007(2) 0.006(2)
C21 0.076(3) 0.072(3) 0.059(3) -0.026(2) 0.001(2) -0.001(3)
C22 0.086(4) 0.088(4) 0.051(3) -0.015(3) 0.003(2) 0.007(3)
C2 0.076(3) 0.071(3) 0.049(2) -0.008(2) -0.005(2) 0.002(3)
C27 0.046(2) 0.092(4) 0.083(4) -0.013(3) 0.009(2) 0.007(3)
C34 0.073(3) 0.099(4) 0.068(3) 0.006(3) -0.009(3) 0.040(3)
C8 0.043(2) 0.084(4) 0.077(3) -0.013(3) 0.007(2) -0.003(2)
C26 0.053(3) 0.082(4) 0.074(3) -0.004(3) 0.008(2) -0.005(2)
C31 0.096(4) 0.051(3) 0.074(3) 0.012(2) 0.037(3) 0.019(3)
C3 0.088(4) 0.077(3) 0.053(3) -0.018(2) 0.002(2) 0.006(3)
C16 0.076(3) 0.065(3) 0.082(4) -0.015(3) -0.006(3) -0.020(3)
C10 0.069(3) 0.107(5) 0.057(3) 0.003(3) 0.010(2) -0.018(3)
C32 0.096(4) 0.068(3) 0.076(3) 0.024(3) 0.026(3) 0.036(3)
C29 0.064(3) 0.075(4) 0.083(4) -0.020(3) -0.009(3) 0.018(3)
B1 0.057(3) 0.054(3) 0.048(2) 0.000(2) -0.011(2) 0.013(2)
C19 0.095(4) 0.062(3) 0.095(4) 0.023(3) -0.022(3) 0.001(3)
C35 0.069(3) 0.090(4) 0.064(3) 0.014(3) -0.017(2) 0.005(3)
C38 0.091(4) 0.055(3) 0.096(4) 0.011(3) -0.018(3) -0.011(3)
C5 0.102(4) 0.071(4) 0.083(4) -0.018(3) 0.010(3) 0.027(3)
C24 0.085(4) 0.113(5) 0.050(3) 0.007(3) 0.006(3) -0.014(3)
C1 0.130(6) 0.111(5) 0.046(3) -0.005(3) -0.019(3) 0.014(4)
C11 0.115(5) 0.054(3) 0.083(4) 0.016(3) -0.026(3) 0.012(3)
C6 0.053(3) 0.079(4) 0.118(5) -0.005(3) -0.019(3) 0.019(3)
B2 0.062(3) 0.048(3) 0.066(3) -0.009(2) 0.007(2) -0.008(2)
C30 0.137(6) 0.065(4) 0.119(6) 0.013(4) 0.058(5) 0.008(4)
C20 0.110(5) 0.082(4) 0.086(4) -0.034(3) 0.005(4) -0.017(4)
C18 0.158(8) 0.062(4) 0.145(7) 0.025(4) -0.021(6) 0.005(4)
C25 0.069(4) 0.104(5) 0.154(7) -0.021(5) 0.037(4) -0.025(4)
C17 0.170(9) 0.062(4) 0.181(9) 0.008(5) -0.047(8) -0.043(5)
C37 0.147(7) 0.086(5) 0.118(6) 0.033(4) -0.011(5) -0.028(5)
C36 0.121(6) 0.105(6) 0.149(8) 0.058(6) -0.050(6) -0.006(5)

loop_
_atom_type_symbol
_atom_type_description
_atom_type_scat_dispersion_real
_atom_type_scat_dispersion_imag
_atom_type_scat_source
C C 0.0181 0.0091 'International Tables Vol C Tables 4.2.6.8 and 6.1.1.4'
H H 0.0000 0.0000 'International Tables Vol C Tables 4.2.6.8 and 6.1.1.4'
B B 0.0090 0.0039 'International Tables Vol C Tables 4.2.6.8 and 6.1.1.4'
I I -0.3257 6.8362 'International Tables Vol C Tables 4.2.6.8 and 6.1.1.4'
N N 0.0311 0.0180 'International Tables Vol C Tables 4.2.6.8 and 6.1.1.4'
O O 0.0492 0.0322 'International Tables Vol C Tables 4.2.6.8 and 6.1.1.4'
Ti Ti 0.2191 1.8069 'International Tables Vol C Tables 4.2.6.8 and 6.1.1.4'

loop_
_geom_angle_atom_site_label_1
_geom_angle_atom_site_label_2
_geom_angle_atom_site_label_3
_geom_angle
_geom_angle_site_symmetry_1
_geom_angle_site_symmetry_3
_geom_angle_publ_flag
O1 Ti1 I1 92.61(10) . . ?
O1 Ti1 N6 88.75(14) . . ?
O1 Ti1 N4 85.27(13) . . ?
O1 Ti1 N8 168.86(13) . . ?
N1 Ti1 I1 96.86(11) . . ?
N1 Ti1 O1 94.82(14) . . ?
N1 Ti1 N6 93.86(14) . . ?
N1 Ti1 N4 175.24(15) . . ?
N1 Ti1 N8 94.43(14) . . ?
N6 Ti1 I1 169.04(10) . . ?
N6 Ti1 N4 81.38(13) . . ?
N4 Ti1 I1 87.89(10) . . ?
N8 Ti1 I1 92.43(10) . . ?
N8 Ti1 N6 84.46(14) . . ?
N8 Ti1 N4 85.00(13) . . ?
O2 Ti2 I2 91.82(10) . . ?
O2 Ti2 N10 86.25(13) . . ?
O2 Ti2 N14 168.51(14) . . ?
O2 Ti2 N12 88.39(14) . . ?
N2 Ti2 I2 96.17(11) . . ?
N2 Ti2 O2 97.11(14) . . ?
N2 Ti2 N10 173.58(16) . . ?
N2 Ti2 N14 92.74(15) . . ?
N2 Ti2 N12 92.24(15) . . ?
N10 Ti2 I2 89.17(10) . . ?
N14 Ti2 I2 92.98(10) . . ?
N14 Ti2 N10 83.39(14) . . ?
N14 Ti2 N12 85.33(15) . . ?
N12 Ti2 I2 171.49(10) . . ?
N12 Ti2 N10 82.36(14) . . ?
C16 O1 Ti1 128.6(3) . . ?
C19 O1 Ti1 122.1(3) . . ?
C19 O1 C16 109.2(4) . . ?
C35 O2 Ti2 128.7(3) . . ?
C35 O2 C38 108.2(4) . . ?
C38 O2 Ti2 122.9(3) . . ?
N2 N1 Ti1 172.1(3) . . ?
N8 N7 B1 120.3(3) . . ?
C12 N7 N8 109.1(4) . . ?
C12 N7 B1 130.6(4) . . ?
N1 N2 Ti2 169.6(3) . . ?
N4 N3 B1 120.0(3) . . ?
C2 N3 N4 109.9(4) . . ?
C2 N3 B1 130.0(4) . . ?
N5 N6 Ti1 119.5(3) . . ?
C9 N6 Ti1 134.0(3) . . ?
C9 N6 N5 106.5(4) . . ?
N6 N5 B1 120.6(3) . . ?
C7 N5 N6 108.6(4) . . ?
C7 N5 B1 130.8(4) . . ?
N3 N4 Ti1 116.3(2) . . ?
C4 N4 Ti1 137.7(3) . . ?
C4 N4 N3 105.8(4) . . ?
N7 N8 Ti1 119.4(3) . . ?
C14 N8 Ti1 134.3(3) . . ?
C14 N8 N7 106.3(3) . . ?
N9 N10 Ti2 116.0(3) . . ?
C23 N10 Ti2 137.9(3) . . ?
C23 N10 N9 106.0(4) . . ?
N13 N14 Ti2 118.9(3) . . ?
C33 N14 Ti2 133.3(4) . . ?
C33 N14 N13 107.5(4) . . ?
N11 N12 Ti2 119.1(3) . . ?
C28 N12 Ti2 133.4(3) . . ?
C28 N12 N11 106.3(4) . . ?
N10 N9 B2 120.6(4) . . ?
C21 N9 N10 111.2(4) . . ?
C21 N9 B2 128.0(4) . . ?
N14 N13 B2 121.0(4) . . ?
C31 N13 N14 109.4(5) . . ?
C31 N13 B2 129.5(5) . . ?
N12 N11 B2 120.1(4) . . ?
C26 N11 N12 109.3(4) . . ?
C26 N11 B2 130.5(4) . . ?
N8 C14 C15 123.3(4) . . ?
N8 C14 C13 109.7(4) . . ?
C13 C14 C15 127.0(4) . . ?
N14 C33 C34 123.4(5) . . ?
N14 C33 C32 107.4(5) . . ?
C32 C33 C34 129.1(5) . . ?
N6 C9 C8 109.2(5) . . ?
N6 C9 C10 121.7(4) . . ?
C8 C9 C10 129.1(5) . . ?
N12 C28 C27 109.4(5) . . ?
N12 C28 C29 122.4(5) . . ?
C27 C28 C29 128.3(5) . . ?
N7 C12 C13 108.2(4) . . ?
N7 C12 C11 122.9(5) . . ?
C13 C12 C11 129.0(5) . . ?
C14 C15 H15A 109.5 . . ?
C14 C15 H15B 109.5 . . ?
C14 C15 H15C 109.5 . . ?
H15A C15 H15B 109.5 . . ?
H15A C15 H15C 109.5 . . ?
H15B C15 H15C 109.5 . . ?
N10 C23 C22 109.7(5) . . ?
N10 C23 C24 123.5(5) . . ?
C22 C23 C24 126.8(5) . . ?
N4 C4 C3 109.8(4) . . ?
N4 C4 C5 124.4(5) . . ?
C3 C4 C5 125.8(5) . . ?
C14 C13 H13 126.7 . . ?
C12 C13 C14 106.7(4) . . ?
C12 C13 H13 126.7 . . ?
N5 C7 C6 121.9(5) . . ?
C8 C7 N5 108.4(4) . . ?
C8 C7 C6 129.7(5) . . ?
N9 C21 C22 105.9(5) . . ?
N9 C21 C20 124.2(5) . . ?
C22 C21 C20 129.9(5) . . ?
C23 C22 H22 126.4 . . ?
C21 C22 C23 107.2(4) . . ?
C21 C22 H22 126.4 . . ?
N3 C2 C1 121.3(5) . . ?
C3 C2 N3 108.2(4) . . ?
C3 C2 C1 130.5(5) . . ?
C28 C27 H27 126.6 . . ?
C26 C27 C28 106.8(4) . . ?
C26 C27 H27 126.6 . . ?
C33 C34 H34A 109.5 . . ?
C33 C34 H34B 109.5 . . ?
C33 C34 H34C 109.5 . . ?
H34A C34 H34B 109.5 . . ?
H34A C34 H34C 109.5 . . ?
H34B C34 H34C 109.5 . . ?
C9 C8 H8 126.3 . . ?
C7 C8 C9 107.4(5) . . ?
C7 C8 H8 126.3 . . ?
N11 C26 C27 108.2(5) . . ?
N11 C26 C25 122.6(5) . . ?
C27 C26 C25 129.2(5) . . ?
N13 C31 C32 107.3(5) . . ?
N13 C31 C30 121.6(6) . . ?
C32 C31 C30 131.0(6) . . ?
C4 C3 H3 126.9 . . ?
C2 C3 C4 106.3(4) . . ?
C2 C3 H3 126.9 . . ?
O1 C16 H16A 110.5 . . ?
O1 C16 H16B 110.5 . . ?
H16A C16 H16B 108.7 . . ?
C17 C16 O1 105.9(5) . . ?
C17 C16 H16A 110.5 . . ?
C17 C16 H16B 110.5 . . ?
C9 C10 H10A 109.5 . . ?
C9 C10 H10B 109.5 . . ?
C9 C10 H10C 109.5 . . ?
H10A C10 H10B 109.5 . . ?
H10A C10 H10C 109.5 . . ?
H10B C10 H10C 109.5 . . ?
C33 C32 H32 125.8 . . ?
C31 C32 C33 108.3(5) . . ?
C31 C32 H32 125.8 . . ?
C28 C29 H29A 109.5 . . ?
C28 C29 H29B 109.5 . . ?
C28 C29 H29C 109.5 . . ?
H29A C29 H29B 109.5 . . ?
H29A C29 H29C 109.5 . . ?
H29B C29 H29C 109.5 . . ?
N7 B1 N3 110.4(4) . . ?
N7 B1 H1 109.1 . . ?
N3 B1 H1 109.1 . . ?
N5 B1 N7 110.4(4) . . ?
N5 B1 N3 108.7(4) . . ?
N5 B1 H1 109.1 . . ?
O1 C19 H19A 111.0 . . ?
O1 C19 H19B 111.0 . . ?
O1 C19 C18 104.0(5) . . ?
H19A C19 H19B 109.0 . . ?
C18 C19 H19A 111.0 . . ?
C18 C19 H19B 111.0 . . ?
O2 C35 H35A 110.3 . . ?
O2 C35 H35B 110.3 . . ?
O2 C35 C36 106.9(5) . . ?
H35A C35 H35B 108.6 . . ?
C36 C35 H35A 110.3 . . ?
C36 C35 H35B 110.3 . . ?
O2 C38 H38A 110.5 . . ?
O2 C38 H38B 110.5 . . ?
H38A C38 H38B 108.7 . . ?
C37 C38 O2 106.0(5) . . ?
C37 C38 H38A 110.5 . . ?
C37 C38 H38B 110.5 . . ?
C4 C5 H5A 109.5 . . ?
C4 C5 H5B 109.5 . . ?
C4 C5 H5C 109.5 . . ?
H5A C5 H5B 109.5 . . ?
H5A C5 H5C 109.5 . . ?
H5B C5 H5C 109.5 . . ?
C23 C24 H24A 109.5 . . ?
C23 C24 H24B 109.5 . . ?
C23 C24 H24C 109.5 . . ?
H24A C24 H24B 109.5 . . ?
H24A C24 H24C 109.5 . . ?
H24B C24 H24C 109.5 . . ?
C2 C1 H1A 109.5 . . ?
C2 C1 H1B 109.5 . . ?
C2 C1 H1C 109.5 . . ?
H1A C1 H1B 109.5 . . ?
H1A C1 H1C 109.5 . . ?
H1B C1 H1C 109.5 . . ?
C12 C11 H11A 109.5 . . ?
C12 C11 H11B 109.5 . . ?
C12 C11 H11C 109.5 . . ?
H11A C11 H11B 109.5 . . ?
H11A C11 H11C 109.5 . . ?
H11B C11 H11C 109.5 . . ?
C7 C6 H6A 109.5 . . ?
C7 C6 H6B 109.5 . . ?
C7 C6 H6C 109.5 . . ?
H6A C6 H6B 109.5 . . ?
H6A C6 H6C 109.5 . . ?
H6B C6 H6C 109.5 . . ?
N9 B2 N13 109.4(4) . . ?
N9 B2 N11 109.6(4) . . ?
N9 B2 H2 109.5 . . ?
N13 B2 N11 109.2(4) . . ?
N13 B2 H2 109.5 . . ?
N11 B2 H2 109.5 . . ?
C31 C30 H30A 109.5 . . ?
C31 C30 H30B 109.5 . . ?
C31 C30 H30C 109.5 . . ?
H30A C30 H30B 109.5 . . ?
H30A C30 H30C 109.5 . . ?
H30B C30 H30C 109.5 . . ?
C21 C20 H20A 109.5 . . ?
C21 C20 H20B 109.5 . . ?
C21 C20 H20C 109.5 . . ?
H20A C20 H20B 109.5 . . ?
H20A C20 H20C 109.5 . . ?
H20B C20 H20C 109.5 . . ?
C19 C18 H18A 109.3 . . ?
C19 C18 H18B 109.3 . . ?
H18A C18 H18B 108.0 . . ?
C17 C18 C19 111.4(6) . . ?
C17 C18 H18A 109.3 . . ?
C17 C18 H18B 109.3 . . ?
C26 C25 H25A 109.5 . . ?
C26 C25 H25B 109.5 . . ?
C26 C25 H25C 109.5 . . ?
H25A C25 H25B 109.5 . . ?
H25A C25 H25C 109.5 . . ?
H25B C25 H25C 109.5 . . ?
C16 C17 H17A 110.0 . . ?
C16 C17 H17B 110.0 . . ?
C18 C17 C16 108.7(6) . . ?
C18 C17 H17A 110.0 . . ?
C18 C17 H17B 110.0 . . ?
H17A C17 H17B 108.3 . . ?
C38 C37 H37A 109.9 . . ?
C38 C37 H37B 109.9 . . ?
H37A C37 H37B 108.3 . . ?
C36 C37 C38 108.9(6) . . ?
C36 C37 H37A 109.9 . . ?
C36 C37 H37B 109.9 . . ?
C35 C36 H36A 110.2 . . ?
C35 C36 H36B 110.2 . . ?
C37 C36 C35 107.5(6) . . ?
C37 C36 H36A 110.2 . . ?
C37 C36 H36B 110.2 . . ?
H36A C36 H36B 108.5 . . ?

loop_
_geom_bond_atom_site_label_1
_geom_bond_atom_site_label_2
_geom_bond_distance
_geom_bond_site_symmetry_2
_geom_bond_publ_flag
I2 Ti2 2.8250(8) . ?
I1 Ti1 2.7824(8) . ?
Ti1 O1 2.135(3) . ?
Ti1 N1 1.822(4) . ?
Ti1 N6 2.173(4) . ?
Ti1 N4 2.346(4) . ?
Ti1 N8 2.162(4) . ?
Ti2 O2 2.136(3) . ?
Ti2 N2 1.814(4) . ?
Ti2 N10 2.334(4) . ?
Ti2 N14 2.168(4) . ?
Ti2 N12 2.169(4) . ?
O1 C16 1.455(6) . ?
O1 C19 1.455(6) . ?
O2 C35 1.452(6) . ?
O2 C38 1.464(7) . ?
N1 N2 1.211(5) . ?
N7 N8 1.396(5) . ?
N7 C12 1.342(6) . ?
N7 B1 1.530(7) . ?
N3 N4 1.375(5) . ?
N3 C2 1.350(6) . ?
N3 B1 1.531(6) . ?
N6 N5 1.379(5) . ?
N6 C9 1.358(6) . ?
N5 C7 1.365(6) . ?
N5 B1 1.529(7) . ?
N4 C4 1.337(6) . ?
N8 C14 1.340(6) . ?
N10 N9 1.367(6) . ?
N10 C23 1.343(6) . ?
N14 N13 1.370(6) . ?
N14 C33 1.354(6) . ?
N12 N11 1.373(6) . ?
N12 C28 1.363(6) . ?
N9 C21 1.362(6) . ?
N9 B2 1.521(7) . ?
N13 C31 1.348(6) . ?
N13 B2 1.530(7) . ?
N11 C26 1.357(6) . ?
N11 B2 1.549(7) . ?
C14 C15 1.488(6) . ?
C14 C13 1.384(7) . ?
C33 C34 1.467(9) . ?
C33 C32 1.385(8) . ?
C9 C8 1.379(7) . ?
C9 C10 1.486(8) . ?
C28 C27 1.379(8) . ?
C28 C29 1.484(8) . ?
C12 C13 1.373(7) . ?
C12 C11 1.504(7) . ?
C15 H15A 0.9800 . ?
C15 H15B 0.9800 . ?
C15 H15C 0.9800 . ?
C23 C22 1.391(8) . ?
C23 C24 1.486(8) . ?
C4 C3 1.400(7) . ?
C4 C5 1.491(8) . ?
C13 H13 0.9500 . ?
C7 C8 1.351(8) . ?
C7 C6 1.494(8) . ?
C21 C22 1.380(9) . ?
C21 C20 1.470(8) . ?
C22 H22 0.9500 . ?
C2 C3 1.350(8) . ?
C2 C1 1.503(8) . ?
C27 H27 0.9500 . ?
C27 C26 1.366(8) . ?
C34 H34A 0.9800 . ?
C34 H34B 0.9800 . ?
C34 H34C 0.9800 . ?
C8 H8 0.9500 . ?
C26 C25 1.503(9) . ?
C31 C32 1.361(9) . ?
C31 C30 1.493(10) . ?
C3 H3 0.9500 . ?
C16 H16A 0.9900 . ?
C16 H16B 0.9900 . ?
C16 C17 1.451(10) . ?
C10 H10A 0.9800 . ?
C10 H10B 0.9800 . ?
C10 H10C 0.9800 . ?
C32 H32 0.9500 . ?
C29 H29A 0.9800 . ?
C29 H29B 0.9800 . ?
C29 H29C 0.9800 . ?
B1 H1 1.0000 . ?
C19 H19A 0.9900 . ?
C19 H19B 0.9900 . ?
C19 C18 1.457(10) . ?
C35 H35A 0.9900 . ?
C35 H35B 0.9900 . ?
C35 C36 1.468(10) . ?
C38 H38A 0.9900 . ?
C38 H38B 0.9900 . ?
C38 C37 1.448(9) . ?
C5 H5A 0.9800 . ?
C5 H5B 0.9800 . ?
C5 H5C 0.9800 . ?
C24 H24A 0.9800 . ?
C24 H24B 0.9800 . ?
C24 H24C 0.9800 . ?
C1 H1A 0.9800 . ?
C1 H1B 0.9800 . ?
C1 H1C 0.9800 . ?
C11 H11A 0.9800 . ?
C11 H11B 0.9800 . ?
C11 H11C 0.9800 . ?
C6 H6A 0.9800 . ?
C6 H6B 0.9800 . ?
C6 H6C 0.9800 . ?
B2 H2 1.0000 . ?
C30 H30A 0.9800 . ?
C30 H30B 0.9800 . ?
C30 H30C 0.9800 . ?
C20 H20A 0.9800 . ?
C20 H20B 0.9800 . ?
C20 H20C 0.9800 . ?
C18 H18A 0.9900 . ?
C18 H18B 0.9900 . ?
C18 C17 1.374(12) . ?
C25 H25A 0.9800 . ?
C25 H25B 0.9800 . ?
C25 H25C 0.9800 . ?
C17 H17A 0.9900 . ?
C17 H17B 0.9900 . ?
C37 H37A 0.9900 . ?
C37 H37B 0.9900 . ?
C37 C36 1.443(12) . ?
C36 H36A 0.9900 . ?
C36 H36B 0.9900 . ?

loop_
_geom_torsion_atom_site_label_1
_geom_torsion_atom_site_label_2
_geom_torsion_atom_site_label_3
_geom_torsion_atom_site_label_4
_geom_torsion
_geom_torsion_site_symmetry_1
_geom_torsion_site_symmetry_2
_geom_torsion_site_symmetry_3
_geom_torsion_site_symmetry_4
_geom_torsion_publ_flag
I2 Ti2 N2 N1 -128.7(17) . . . . ?
Ti1 O1 C16 C17 -175.7(6) . . . . ?
Ti1 O1 C19 C18 174.3(6) . . . . ?
Ti1 N6 N5 C7 -178.2(3) . . . . ?
Ti1 N6 N5 B1 2.2(5) . . . . ?
Ti1 N6 C9 C8 178.4(3) . . . . ?
Ti1 N6 C9 C10 -2.3(7) . . . . ?
Ti1 N4 C4 C3 174.4(4) . . . . ?
Ti1 N4 C4 C5 -5.9(9) . . . . ?
Ti1 N8 C14 C15 1.8(7) . . . . ?
Ti1 N8 C14 C13 -177.3(3) . . . . ?
Ti2 O2 C35 C36 -173.4(6) . . . . ?
Ti2 O2 C38 C37 168.9(5) . . . . ?
Ti2 N10 N9 C21 177.6(3) . . . . ?
Ti2 N10 N9 B2 -7.3(5) . . . . ?
Ti2 N10 C23 C22 -176.6(4) . . . . ?
Ti2 N10 C23 C24 3.2(9) . . . . ?
Ti2 N14 N13 C31 172.8(3) . . . . ?
Ti2 N14 N13 B2 -9.2(5) . . . . ?
Ti2 N14 C33 C34 8.3(7) . . . . ?
Ti2 N14 C33 C32 -171.8(3) . . . . ?
Ti2 N12 N11 C26 169.7(3) . . . . ?
Ti2 N12 N11 B2 -11.2(5) . . . . ?
Ti2 N12 C28 C27 -167.7(4) . . . . ?
Ti2 N12 C28 C29 12.4(7) . . . . ?
O1 C16 C17 C18 -3.6(12) . . . . ?
O1 C19 C18 C17 7.0(12) . . . . ?
O2 Ti2 N2 N1 138.7(17) . . . . ?
O2 C35 C36 C37 -3.4(11) . . . . ?
O2 C38 C37 C36 14.3(11) . . . . ?
N7 N8 C14 C15 -179.8(4) . . . . ?
N7 N8 C14 C13 1.1(5) . . . . ?
N7 C12 C13 C14 0.3(6) . . . . ?
N3 N4 C4 C3 0.9(6) . . . . ?
N3 N4 C4 C5 -179.4(5) . . . . ?
N3 C2 C3 C4 0.9(7) . . . . ?
N6 N5 C7 C8 -0.9(5) . . . . ?
N6 N5 C7 C6 177.4(5) . . . . ?
N6 N5 B1 N7 56.2(5) . . . . ?
N6 N5 B1 N3 -65.0(5) . . . . ?
N6 C9 C8 C7 -0.1(6) . . . . ?
N5 N6 C9 C8 -0.4(5) . . . . ?
N5 N6 C9 C10 179.0(5) . . . . ?
N5 C7 C8 C9 0.6(6) . . . . ?
N4 N3 C2 C3 -0.4(6) . . . . ?
N4 N3 C2 C1 178.3(6) . . . . ?
N4 N3 B1 N7 -63.9(5) . . . . ?
N4 N3 B1 N5 57.3(5) . . . . ?
N4 C4 C3 C2 -1.1(7) . . . . ?
N8 N7 C12 C13 0.4(6) . . . . ?
N8 N7 C12 C11 -177.9(5) . . . . ?
N8 N7 B1 N3 63.3(5) . . . . ?
N8 N7 B1 N5 -56.9(5) . . . . ?
N8 C14 C13 C12 -0.9(6) . . . . ?
N10 N9 C21 C22 0.0(6) . . . . ?
N10 N9 C21 C20 -180.0(6) . . . . ?
N10 N9 B2 N13 -54.9(5) . . . . ?
N10 N9 B2 N11 64.8(5) . . . . ?
N10 C23 C22 C21 -1.1(7) . . . . ?
N14 Ti2 N2 N1 -35.4(17) . . . . ?
N14 N13 C31 C32 1.1(5) . . . . ?
N14 N13 C31 C30 -176.8(5) . . . . ?
N14 N13 B2 N9 68.1(5) . . . . ?
N14 N13 B2 N11 -51.8(6) . . . . ?
N14 C33 C32 C31 -0.7(6) . . . . ?
N12 Ti2 N2 N1 50.1(17) . . . . ?
N12 N11 C26 C27 0.0(6) . . . . ?
N12 N11 C26 C25 179.5(6) . . . . ?
N12 N11 B2 N9 -55.4(5) . . . . ?
N12 N11 B2 N13 64.4(5) . . . . ?
N12 C28 C27 C26 0.6(6) . . . . ?
N9 N10 C23 C22 1.1(6) . . . . ?
N9 N10 C23 C24 -179.1(5) . . . . ?
N9 C21 C22 C23 0.7(6) . . . . ?
N13 N14 C33 C34 -178.5(5) . . . . ?
N13 N14 C33 C32 1.4(5) . . . . ?
N13 C31 C32 C33 -0.2(6) . . . . ?
N11 N12 C28 C27 -0.6(5) . . . . ?
N11 N12 C28 C29 179.4(4) . . . . ?
C33 N14 N13 C31 -1.6(5) . . . . ?
C33 N14 N13 B2 176.4(4) . . . . ?
C9 N6 N5 C7 0.8(5) . . . . ?
C9 N6 N5 B1 -178.8(4) . . . . ?
C28 N12 N11 C26 0.4(5) . . . . ?
C28 N12 N11 B2 179.5(4) . . . . ?
C28 C27 C26 N11 -0.3(6) . . . . ?
C28 C27 C26 C25 -179.8(7) . . . . ?
C12 N7 N8 Ti1 177.7(3) . . . . ?
C12 N7 N8 C14 -0.9(5) . . . . ?
C12 N7 B1 N3 -115.2(5) . . . . ?
C12 N7 B1 N5 124.6(5) . . . . ?
C15 C14 C13 C12 -179.9(5) . . . . ?
C23 N10 N9 C21 -0.7(5) . . . . ?
C23 N10 N9 B2 174.4(4) . . . . ?
C7 N5 B1 N7 -123.3(5) . . . . ?
C7 N5 B1 N3 115.5(5) . . . . ?
C21 N9 B2 N13 119.2(5) . . . . ?
C21 N9 B2 N11 -121.0(5) . . . . ?
C2 N3 N4 Ti1 -175.4(3) . . . . ?
C2 N3 N4 C4 -0.3(5) . . . . ?
C2 N3 B1 N7 117.3(5) . . . . ?
C2 N3 B1 N5 -121.5(5) . . . . ?
C34 C33 C32 C31 179.1(5) . . . . ?
C26 N11 B2 N9 123.5(5) . . . . ?
C26 N11 B2 N13 -116.7(5) . . . . ?
C31 N13 B2 N9 -114.4(5) . . . . ?
C31 N13 B2 N11 125.7(5) . . . . ?
C16 O1 C19 C18 -9.1(8) . . . . ?
C10 C9 C8 C7 -179.4(5) . . . . ?
C29 C28 C27 C26 -179.4(5) . . . . ?
B1 N7 N8 Ti1 -1.1(5) . . . . ?
B1 N7 N8 C14 -179.8(4) . . . . ?
B1 N7 C12 C13 179.1(5) . . . . ?
B1 N7 C12 C11 0.8(9) . . . . ?
B1 N3 N4 Ti1 5.5(5) . . . . ?
B1 N3 N4 C4 -179.3(4) . . . . ?
B1 N3 C2 C3 178.5(5) . . . . ?
B1 N3 C2 C1 -2.8(9) . . . . ?
B1 N5 C7 C8 178.7(5) . . . . ?
B1 N5 C7 C6 -3.1(8) . . . . ?
C19 O1 C16 C17 8.0(9) . . . . ?
C19 C18 C17 C16 -2.2(14) . . . . ?
C35 O2 C38 C37 -16.4(8) . . . . ?
C38 O2 C35 C36 12.3(8) . . . . ?
C38 C37 C36 C35 -6.8(13) . . . . ?
C5 C4 C3 C2 179.1(6) . . . . ?
C24 C23 C22 C21 179.1(6) . . . . ?
C1 C2 C3 C4 -177.6(7) . . . . ?
C11 C12 C13 C14 178.5(6) . . . . ?
C6 C7 C8 C9 -177.5(5) . . . . ?
B2 N9 C21 C22 -174.6(5) . . . . ?
B2 N9 C21 C20 5.4(9) . . . . ?
B2 N13 C31 C32 -176.7(5) . . . . ?
B2 N13 C31 C30 5.4(8) . . . . ?
B2 N11 C26 C27 -179.0(5) . . . . ?
B2 N11 C26 C25 0.6(9) . . . . ?
C30 C31 C32 C33 177.4(6) . . . . ?
C20 C21 C22 C23 -179.4(6) . . . . ?

loop_
_smtbx_masks_void_nr
_smtbx_masks_void_average_x
_smtbx_masks_void_average_y
_smtbx_masks_void_average_z
_smtbx_masks_void_volume
_smtbx_masks_void_count_electrons
_smtbx_masks_void_content
1 0.118 -0.272 0.151 274.8 76.4 '0.25 ?'
2 -0.118 0.272 0.849 274.8 85.2 '0.25 ?'
3 0.382 0.228 0.349 274.8 84.9 '0.25 ?'
4 0.618 0.772 0.651 274.8 76.8 '0.25 ?'
